data_4503693
loop_
_publ_author_name
'Lin, Yan-Yong'
'Zhang, Yue-Biao'
'Zhang, Jie-Peng'
'Chen, Xiao-Ming'

_publ_section_title
;
 Pillaring Zn-Triazolate Layers with Flexible Aliphatic Dicarboxylates
 into Three-Dimensional Metal&#x2212;Organic Frameworks
;
_journal_issue 10
_journal_name_full 'Crystal Growth &amp; Design'
_journal_page_first 3673
_journal_paper_doi 10.1021/cg800289c
_journal_volume 8
_journal_year 2008
_chemical_formula_sum 'C14 H22 N8 O4 Zn2'
_chemical_formula_weight 497.14
_chemical_name_systematic
; 
 ? 
;
_space_group_IT_number 45
_symmetry_cell_setting orthorhombic
_symmetry_space_group_name_Hall 'I 2 -2c'
_symmetry_space_group_name_H-M 'I b a 2'
_atom_sites_solution_hydrogens geom
_atom_sites_solution_primary direct
_atom_sites_solution_secondary difmap
_audit_creation_method SHELXL-97
_cell_angle_alpha 90.00
_cell_angle_beta 90.00
_cell_angle_gamma 90.00
_cell_formula_units_Z 8
_cell_length_a 18.203(7)
_cell_length_b 23.242(9)
_cell_length_c 9.606(4)
_cell_measurement_temperature 123(2)
_cell_volume 4064(3)
_computing_cell_refinement 'SAINT-PLUS 6.0, Bruker AXS Inc.'
_computing_data_collection 'SMART for Windows NT, Bruker AXS Inc.'
_computing_data_reduction 'SAINT-PLUS 6.0, Bruker AXS Inc.'
_computing_structure_refinement 'SHELXL-97 (Sheldrick, 1997)'
_computing_structure_solution 'SHELXS-97 (Sheldrick, 1990)'
_diffrn_ambient_temperature 123(2)
_diffrn_measured_fraction_theta_full 0.996
_diffrn_measured_fraction_theta_max 0.996
_diffrn_measurement_device_type CCD
_diffrn_measurement_method '/w scan'
_diffrn_radiation_monochromator graphite
_diffrn_radiation_source 'fine-focus sealed tube'
_diffrn_radiation_type MoK\a
_diffrn_radiation_wavelength 0.71073
_diffrn_reflns_av_R_equivalents 0.0837
_diffrn_reflns_av_sigmaI/netI 0.1075
_diffrn_reflns_limit_h_max 20
_diffrn_reflns_limit_h_min -21
_diffrn_reflns_limit_k_max 27
_diffrn_reflns_limit_k_min -18
_diffrn_reflns_limit_l_max 11
_diffrn_reflns_limit_l_min -11
_diffrn_reflns_number 9429
_diffrn_reflns_theta_full 25.00
_diffrn_reflns_theta_max 25.00
_diffrn_reflns_theta_min 1.42
_exptl_absorpt_coefficient_mu 2.398
_exptl_absorpt_correction_T_max 0.9764
_exptl_absorpt_correction_T_min 0.7618
_exptl_absorpt_correction_type empirical
_exptl_absorpt_process_details SADABS
_exptl_crystal_colour colorless
_exptl_crystal_density_diffrn 1.625
_exptl_crystal_density_method 'not measured'
_exptl_crystal_description needle
_exptl_crystal_F_000 2032
_exptl_crystal_size_max 0.12
_exptl_crystal_size_mid 0.02
_exptl_crystal_size_min 0.01
_refine_diff_density_max 0.733
_refine_diff_density_min -0.671
_refine_diff_density_rms 0.159
_refine_ls_abs_structure_details 'Flack H D (1983), Acta Cryst. A39, 876-881'
_refine_ls_abs_structure_Flack 0.13(5)
_refine_ls_extinction_method none
_refine_ls_goodness_of_fit_ref 1.124
_refine_ls_hydrogen_treatment constr
_refine_ls_matrix_type full
_refine_ls_number_parameters 321
_refine_ls_number_reflns 3394
_refine_ls_number_restraints 100
_refine_ls_restrained_S_all 1.118
_refine_ls_R_factor_all 0.1028
_refine_ls_R_factor_gt 0.0764
_refine_ls_shift/su_max 0.000
_refine_ls_shift/su_mean 0.000
_refine_ls_structure_factor_coef Fsqd
_refine_ls_weighting_details 'calc w=1/[\s^2^(Fo^2^)+(0.0757P)^2^+0.0000P] where P=(Fo^2^+2Fc^2^)/3'
_refine_ls_weighting_scheme calc
_refine_ls_wR_factor_gt 0.1533
_refine_ls_wR_factor_ref 0.1752
_reflns_number_gt 2574
_reflns_number_total 3394
_reflns_threshold_expression >2sigma(I)
_cod_data_source_file cg800289c_si_001.cif
_cod_data_source_block 8
_cod_original_sg_symbol_H-M Iba2
_cod_database_code 4503693

loop_
_symmetry_equiv_pos_as_xyz
'x, y, z'
'-x, -y, z'
'x+1/2, -y+1/2, z'
'-x+1/2, y+1/2, z'
'x+1/2, y+1/2, z+1/2'
'-x+1/2, -y+1/2, z+1/2'
'x+1, -y+1, z+1/2'
'-x+1, y+1, z+1/2'

loop_
_atom_site_label
_atom_site_type_symbol
_atom_site_fract_x
_atom_site_fract_y
_atom_site_fract_z
_atom_site_U_iso_or_equiv
_atom_site_adp_type
_atom_site_occupancy
_atom_site_symmetry_multiplicity
_atom_site_calc_flag
_atom_site_refinement_flags
_atom_site_disorder_assembly
_atom_site_disorder_group
Zn1 Zn 0.09931(6) -0.36881(5) 0.03821(16) 0.0311(3) Uani 1 1 d . . .
Zn2 Zn 0.14620(6) -0.24398(5) 0.24927(17) 0.0390(4) Uani 1 1 d . . .
C1 C 0.0050(8) -0.3779(5) 0.2926(17) 0.037(3) Uani 1 1 d . . .
C2 C 0.0336(6) -0.3080(6) 0.4168(14) 0.042(3) Uani 1 1 d . . .
H2A H 0.0345 -0.2808 0.4906 0.050 Uiso 1 1 calc R A .
C3 C 0.2340(6) -0.3193(6) -0.1033(13) 0.037(3) Uani 1 1 d . . .
C4 C 0.2595(8) -0.2470(5) 0.0215(12) 0.041(3) Uani 1 1 d . . .
H4C H 0.2833 -0.2134 0.0553 0.050 Uiso 1 1 d R A .
N1 N 0.0625(5) -0.3515(4) 0.2282(10) 0.034(2) Uani 1 1 d . A .
N2 N 0.0788(5) -0.3065(4) 0.3127(11) 0.034(2) Uani 1 1 d . A .
N3 N -0.0149(5) -0.3517(4) 0.4104(9) 0.027(2) Uani 1 1 d . . .
N4 N -0.0286(6) -0.4243(5) 0.2378(14) 0.081(4) Uani 1 1 d . . .
H4A H -0.0665 -0.4398 0.2807 0.097 Uiso 1 1 d R . .
H4B H -0.0125 -0.4393 0.1594 0.097 Uiso 1 1 d R . .
N5 N 0.1869(4) -0.3175(4) 0.0013(9) 0.032(2) Uani 1 1 d . A .
N6 N 0.2049(5) -0.2696(5) 0.0814(11) 0.040(3) Uani 1 1 d . A .
N7 N 0.2809(5) -0.2750(5) -0.0966(11) 0.042(3) Uani 1 1 d . . .
N8 N 0.2344(6) -0.3586(6) -0.2068(12) 0.064(4) Uani 1 1 d . . .
H8A H 0.2011 -0.3861 -0.2084 0.077 Uiso 1 1 d R . .
H8B H 0.2678 -0.3566 -0.2727 0.077 Uiso 1 1 d R . .
O1 O 0.6141(5) -0.6644(5) -0.2875(13) 0.087(4) Uani 1 1 d D . .
O2 O 0.5424(7) -0.7127(6) -0.4105(19) 0.128(6) Uani 1 1 d D . .
C13 C 0.1683(9) -0.5392(5) -0.006(2) 0.082(6) Uani 1 1 d D . .
H13A H 0.1394 -0.5720 -0.0357 0.099 Uiso 1 1 d R A .
H13B H 0.1799 -0.5445 0.0921 0.099 Uiso 1 1 d R . .
C5 C 0.5470(14) -0.6634(12) -0.339(4) 0.076(13) Uani 0.50 1 d PDU A 1
C7 C 0.4526(14) -0.6142(13) -0.461(4) 0.146(10) Uiso 0.90 1 d PD A 1
C9 C 0.363(5) -0.554(3) -0.329(7) 0.19(4) Uiso 0.50 1 d PD A 1
H9A H 0.3180 -0.5341 -0.3622 0.225 Uiso 0.50 1 d PR A 1
H9B H 0.3910 -0.5253 -0.2745 0.225 Uiso 0.50 1 d PR A 1
C10 C 0.338(5) -0.596(3) -0.220(9) 0.22(6) Uiso 0.40 1 d PD A 1
H10A H 0.3831 -0.6076 -0.1691 0.268 Uiso 0.50 1 d PR A 1
H10B H 0.3252 -0.6300 -0.2787 0.268 Uiso 0.50 1 d PR A 1
C6 C 0.519(2) -0.6036(14) -0.377(6) 0.080(16) Uani 0.49(9) 1 d PD A 1
H6A H 0.5072 -0.5885 -0.2854 0.097 Uiso 0.49(9) 1 d PR A 1
H6B H 0.5511 -0.5762 -0.4233 0.097 Uiso 0.49(9) 1 d PR A 1
H7A H 0.4657 -0.6225 -0.5553 0.097 Uiso 1 1 d R A 1
H7B H 0.4231 -0.6431 -0.4219 0.097 Uiso 1 1 d R A 1
C8 C 0.409(2) -0.5611(15) -0.458(5) 0.131(13) Uani 0.60 1 d PDU A 1
H8C H 0.3738 -0.5594 -0.5359 0.158 Uiso 0.60 1 d PR A 1
H8D H 0.4411 -0.5266 -0.4602 0.158 Uiso 0.60 1 d PR A 1
C11 C 0.275(3) -0.594(2) -0.115(5) 0.133(17) Uiso 0.50 1 d PD A 1
H11A H 0.2317 -0.6187 -0.1239 0.160 Uiso 0.50 1 d PR A 1
H11B H 0.3065 -0.6099 -0.0404 0.160 Uiso 0.50 1 d PR A 1
C12 C 0.247(3) -0.537(3) -0.061(13) 0.19(5) Uani 0.30 1 d PDU A 1
H12A H 0.2465 -0.5091 -0.1391 0.225 Uiso 0.30 1 d PR A 1
H12B H 0.2796 -0.5215 0.0132 0.225 Uiso 0.30 1 d PR A 1
O3 O 0.0526(8) -0.4909(8) 0.030(2) 0.042(6) Uani 0.412(16) 1 d PDU A 1
O4 O 0.1503(10) -0.4391(7) -0.018(2) 0.028(5) Uani 0.412(16) 1 d PDU A 1
C14 C 0.1214(11) -0.4899(10) 0.0029(14) 0.048(13) Uani 0.30 1 d PDU A 1
C6' C 0.535(2) -0.6115(19) -0.441(10) 0.101(19) Uani 0.51(9) 1 d PDU A 2
H6'A H 0.5585 -0.5738 -0.4239 0.121 Uiso 0.51(9) 1 d PR A 2
H6'B H 0.5477 -0.6238 -0.5366 0.121 Uiso 0.51(9) 1 d PR A 2
C8' C 0.401(4) -0.629(3) -0.388(7) 0.17(3) Uani 0.40 1 d PDU A 2
H8'A H 0.4181 -0.6532 -0.3098 0.199 Uiso 0.40 1 d PR A 2
H8'B H 0.3607 -0.6480 -0.4378 0.199 Uiso 0.40 1 d PR A 2
C11' C 0.299(2) -0.544(2) -0.153(7) 0.18(3) Uani 0.50 1 d PDU A 2
H11C H 0.3311 -0.5431 -0.0695 0.218 Uiso 0.50 1 d PR A 2
H11D H 0.3033 -0.5067 -0.2028 0.218 Uiso 0.50 1 d PR A 2
C12' C 0.223(2) -0.556(2) -0.112(5) 0.159(17) Uani 0.70 1 d PDU A 2
H12C H 0.2234 -0.5989 -0.1071 0.191 Uiso 0.70 1 d PR A 2
H12D H 0.1965 -0.5468 -0.1982 0.191 Uiso 0.70 1 d PR A 2
O3' O 0.1191(9) -0.4498(9) 0.083(3) 0.093(8) Uani 0.588(16) 1 d PD A 2
O4' O 0.1562(8) -0.4563(7) -0.139(2) 0.071(7) Uani 0.588(16) 1 d PD A 2
C14' C 0.1461(6) -0.4791(9) -0.016(2) 0.077(8) Uani 0.70 1 d PDU A 2
C5' C 0.5698(13) -0.6658(11) -0.384(3) 0.035(6) Uani 0.50 1 d PDU A 2
C7' C 0.466(5) -0.588(6) -0.38(3) 0.13(9) Uiso 0.10 1 d PD A 2
C9' C 0.376(5) -0.572(3) -0.333(13) 0.25(6) Uiso 0.50 1 d PD A 2
H9'A H 0.4111 -0.5579 -0.2612 0.301 Uiso 0.50 1 d PR A 2
H9'B H 0.3706 -0.5420 -0.4051 0.301 Uiso 0.50 1 d PR A 2
C10' C 0.308(3) -0.5909(19) -0.263(6) 0.132(17) Uiso 0.60 1 d PD A 2
H10C H 0.3084 -0.6301 -0.2228 0.158 Uiso 0.50 1 d PR A 2
H10D H 0.2677 -0.5877 -0.3316 0.158 Uiso 0.50 1 d PR A 2

loop_
_atom_site_aniso_label
_atom_site_aniso_U_11
_atom_site_aniso_U_22
_atom_site_aniso_U_33
_atom_site_aniso_U_23
_atom_site_aniso_U_13
_atom_site_aniso_U_12
Zn1 0.0227(5) 0.0423(7) 0.0283(7) -0.0036(7) 0.0023(7) -0.0056(6)
Zn2 0.0354(7) 0.0418(8) 0.0399(8) -0.0097(8) -0.0024(8) -0.0100(6)
C1 0.021(5) 0.052(7) 0.039(7) 0.005(7) -0.009(4) -0.009(6)
C2 0.036(7) 0.051(8) 0.039(8) -0.027(6) 0.001(6) -0.018(6)
C3 0.032(6) 0.050(8) 0.027(7) 0.000(6) 0.000(5) -0.004(6)
C4 0.058(8) 0.048(8) 0.018(7) -0.014(7) -0.008(7) -0.018(6)
N1 0.033(5) 0.043(6) 0.025(5) -0.011(5) -0.004(4) -0.006(4)
N2 0.028(5) 0.040(6) 0.035(6) -0.006(5) -0.003(4) 0.000(4)
N3 0.030(5) 0.042(6) 0.010(5) -0.006(4) 0.009(4) -0.004(4)
N4 0.092(9) 0.092(9) 0.058(8) -0.046(8) 0.044(7) -0.055(7)
N5 0.027(4) 0.043(6) 0.025(6) -0.009(4) -0.004(4) -0.020(4)
N6 0.027(5) 0.049(6) 0.044(7) -0.003(5) 0.006(4) -0.012(5)
N7 0.045(6) 0.044(7) 0.036(6) 0.008(5) 0.012(5) -0.015(5)
N8 0.055(6) 0.079(9) 0.059(9) -0.026(7) 0.021(6) -0.030(6)
O1 0.063(7) 0.106(9) 0.091(10) -0.043(8) -0.019(6) 0.011(6)
O2 0.112(10) 0.089(9) 0.184(19) 0.004(10) -0.052(10) -0.013(9)
C13 0.116(13) 0.024(8) 0.106(17) 0.006(8) 0.019(12) 0.014(8)
C5 0.073(15) 0.080(15) 0.075(16) -0.010(10) 0.001(10) -0.008(10)
C6 0.06(3) 0.14(4) 0.04(3) -0.01(2) -0.021(18) 0.04(2)
C8 0.132(15) 0.131(15) 0.131(16) -0.002(10) -0.003(10) 0.007(10)
C12 0.19(6) 0.19(6) 0.19(6) -0.002(10) 0.001(10) 0.000(10)
O3 0.040(8) 0.041(9) 0.046(9) 0.001(8) 0.014(8) 0.007(7)
O4 0.026(8) 0.022(8) 0.036(9) -0.017(7) 0.007(7) -0.001(7)
C14 0.051(15) 0.051(15) 0.043(15) 0.006(10) -0.006(9) 0.002(10)
C6' 0.10(2) 0.10(2) 0.10(2) 0.003(10) 0.000(10) -0.001(10)
C8' 0.17(3) 0.17(3) 0.16(3) 0.001(10) 0.000(10) -0.003(10)
C11' 0.18(3) 0.18(3) 0.18(3) 0.003(10) -0.001(10) 0.001(10)
C12' 0.161(19) 0.159(19) 0.157(19) -0.005(10) 0.003(10) 0.003(10)
O3' 0.055(12) 0.098(16) 0.13(2) -0.024(15) -0.002(12) 0.019(11)
O4' 0.062(11) 0.057(11) 0.095(19) 0.025(11) -0.012(10) -0.003(9)
C14' 0.077(10) 0.084(11) 0.070(11) 0.005(9) 0.002(8) 0.002(9)
C5' 0.018(8) 0.043(10) 0.043(10) -0.018(8) -0.005(8) 0.003(8)

loop_
_atom_type_symbol
_atom_type_description
_atom_type_scat_dispersion_real
_atom_type_scat_dispersion_imag
_atom_type_scat_source
C C 0.0033 0.0016 'International Tables Vol C Tables 4.2.6.8 and 6.1.1.4'
H H 0.0000 0.0000 'International Tables Vol C Tables 4.2.6.8 and 6.1.1.4'
N N 0.0061 0.0033 'International Tables Vol C Tables 4.2.6.8 and 6.1.1.4'
O O 0.0106 0.0060 'International Tables Vol C Tables 4.2.6.8 and 6.1.1.4'
Zn Zn 0.2839 1.4301 'International Tables Vol C Tables 4.2.6.8 and 6.1.1.4'

loop_
_geom_angle_atom_site_label_1
_geom_angle_atom_site_label_2
_geom_angle_atom_site_label_3
_geom_angle
_geom_angle_site_symmetry_1
_geom_angle_site_symmetry_3
O4 Zn1 O3' 34.3(8) . .
O4 Zn1 N1 125.8(7) . .
O3' Zn1 N1 93.1(8) . .
O4 Zn1 N3 111.0(6) . 8_444
O3' Zn1 N3 117.7(6) . 8_444
N1 Zn1 N3 105.3(4) . 8_444
O4 Zn1 N5 94.0(6) . .
O3' Zn1 N5 117.3(6) . .
N1 Zn1 N5 107.9(4) . .
N3 Zn1 N5 112.3(4) 8_444 .
O1 Zn2 N2 123.7(4) 5_455 .
O1 Zn2 N6 106.9(5) 5_455 .
N2 Zn2 N6 110.7(4) . .
O1 Zn2 N7 96.9(4) 5_455 6_545
N2 Zn2 N7 109.6(4) . 6_545
N6 Zn2 N7 107.4(4) . 6_545
N3 C1 N4 124.9(13) . .
N3 C1 N1 112.9(10) . .
N4 C1 N1 122.2(14) . .
N2 C2 N3 113.6(11) . .
N5 C3 N7 110.7(11) . .
N5 C3 N8 125.7(11) . .
N7 C3 N8 123.6(11) . .
N6 C4 N7 113.9(10) . .
N2 N1 C1 104.1(10) . .
N2 N1 Zn1 129.3(7) . .
C1 N1 Zn1 125.8(9) . .
C2 N2 N1 107.7(9) . .
C2 N2 Zn2 130.1(9) . .
N1 N2 Zn2 120.8(7) . .
C1 N3 C2 101.8(9) . .
C1 N3 Zn1 129.6(8) . 8_445
C2 N3 Zn1 128.5(8) . 8_445
C3 N5 N6 107.1(9) . .
C3 N5 Zn1 128.8(8) . .
N6 N5 Zn1 124.0(7) . .
C4 N6 N5 105.4(9) . .
C4 N6 Zn2 131.0(9) . .
N5 N6 Zn2 123.5(7) . .
C3 N7 C4 103.0(10) . .
C3 N7 Zn2 123.2(9) . 6_544
C4 N7 Zn2 133.4(8) . 6_544
C5' O1 C5 27.1(19) . .
C5' O1 Zn2 107.9(14) . 5_544
C5 O1 Zn2 111.1(14) . 5_544
C5' O2 C5 26.8(19) . .
C14 C13 C14' 21.7(10) . .
C14 C13 C12' 131(2) . .
C14' C13 C12' 113(2) . .
C14 C13 C12 123(3) . .
C14' C13 C12 102(3) . .
C12' C13 C12 31(4) . .
O1 C5 O2 103.5(18) . .
O1 C5 C6 115(2) . .
O2 C5 C6 130(3) . .
C8 C7 C6 107(3) . .
C8 C9 C10 132(6) . .
C9 C10 C11 131(6) . .
C7 C6 C5 105(3) . .
C7 C8 C9 114(5) . .
C12 C11 C10 122(5) . .
C11 C12 C13 114(4) . .
C14 O4 Zn1 121.3(16) . .
O3 C14 O4 116(2) . .
O3 C14 C13 125(2) . .
O4 C14 C13 118.3(18) . .
C7' C6' C5' 122(10) . .
C9' C8' C7' 70(5) . .
C12' C11' C10' 98(3) . .
C11' C12' C13 140(4) . .
C14' O3' Zn1 115(2) . .
O3' C14' O4' 121(2) . .
O3' C14' C13 125(2) . .
O4' C14' C13 114.3(19) . .
O2 C5' O1 116(2) . .
O2 C5' C6' 120(3) . .
O1 C5' C6' 122(3) . .
C6' C7' C8' 114(6) . .
C6' C7' C9' 167(10) . .
C8' C7' C9' 54(3) . .
C10' C9' C8' 99(5) . .
C10' C9' C7' 148(9) . .
C8' C9' C7' 55(3) . .
C9' C10' C11' 101(5) . .

loop_
_geom_bond_atom_site_label_1
_geom_bond_atom_site_label_2
_geom_bond_distance
_geom_bond_site_symmetry_2
Zn1 O4 1.956(18) .
Zn1 O3' 1.96(2) .
Zn1 N1 1.985(10) .
Zn1 N3 2.006(8) 8_444
Zn1 N5 2.023(8) .
Zn2 O1 1.971(12) 5_455
Zn2 N2 1.998(10) .
Zn2 N6 2.024(10) .
Zn2 N7 2.037(10) 6_545
C1 N3 1.336(18) .
C1 N4 1.348(15) .
C1 N1 1.362(16) .
C2 N2 1.296(15) .
C2 N3 1.348(14) .
C3 N5 1.321(14) .
C3 N7 1.338(15) .
C3 N8 1.350(16) .
C4 N6 1.263(17) .
C4 N7 1.365(16) .
N1 N2 1.356(12) .
N3 Zn1 2.006(8) 8_445
N5 N6 1.391(12) .
N7 Zn2 2.037(10) 6_544
O1 C5' 1.23(3) .
O1 C5 1.318(19) .
O1 Zn2 1.971(12) 5_544
O2 C5' 1.23(3) .
O2 C5 1.339(19) .
C13 C14 1.43(2) .
C13 C14' 1.46(2) .
C13 C12' 1.48(3) .
C13 C12 1.53(3) .
C5 C6 1.52(3) .
C7 C8 1.46(3) .
C7 C6 1.48(3) .
C9 C8 1.51(3) .
C9 C10 1.51(3) .
C10 C11 1.53(3) .
C11 C12 1.51(3) .
O3 C14 1.279(18) .
O4 C14 1.307(19) .
C6' C7' 1.50(3) .
C6' C5' 1.51(3) .
C8' C9' 1.49(3) .
C8' C7' 1.51(3) .
C11' C12' 1.47(3) .
C11' C10' 1.53(3) .
O3' C14' 1.271(17) .
O4' C14' 1.310(17) .
C7' C9' 1.72(10) .
C9' C10' 1.48(3) .
